data_7009466
loop_
_publ_author_name
'Wong, Wai-Kwok'
'Zhang, Li-Lu'
'Chen, Yang'
'Wong, Wai-Yeung'
'Wong, Wing-Tak'
'Xue, Feng'
'Mak, Thomas C. W.'

_publ_section_title
;
 Reactivity of chiral diiminodiphosphine ligands towards PdCl2(PhCN)2:
 synthesis and crystal structures of two unexpected dinuclear
 palladium(II) complexes
;
_journal_issue 9
_journal_name_full 'Journal of the Chemical Society, Dalton Transactions'
_journal_page_first 1397
_journal_paper_doi 10.1039/b001245i
_journal_year 2000
_chemical_formula_sum 'C65 H55 Cl4 N2 O P3 Pd2'
_chemical_formula_weight 1327.62
_chemical_name_systematic
; 
 ? 
;
_space_group_IT_number 2
_symmetry_cell_setting triclinic
_symmetry_space_group_name_Hall '-P 1'
_symmetry_space_group_name_H-M 'P -1'
_atom_sites_solution_hydrogens geom
_atom_sites_solution_primary direct
_atom_sites_solution_secondary difmap
_audit_creation_method SHELXL-97
_cell_angle_alpha 80.03(1)
_cell_angle_beta 75.67(1)
_cell_angle_gamma 81.04(1)
_cell_formula_units_Z 2
_cell_length_a 12.574(1)
_cell_length_b 13.636(1)
_cell_length_c 20.058(1)
_cell_measurement_reflns_used 159
_cell_measurement_temperature 293(2)
_cell_measurement_theta_max 26
_cell_measurement_theta_min 2
_cell_volume 3258.8(4)
_computing_cell_refinement 'BioteX 1.0 (MSC, 1995)'
_computing_data_collection 'BioteX 1.0 (MSC, 1995)'
_computing_data_reduction 'BioteX 1.0 (MSC, 1995)'
_computing_molecular_graphics 'SHELXTL-PC (Siemens, 1990)'
_computing_structure_refinement 'SHELXL-97 (Sheldrick, 1997)'
_computing_structure_solution 'SHELXS-97 (Sheldrick, 1990)'
_diffrn_ambient_temperature 293(2)
_diffrn_measured_fraction_theta_full 0.754
_diffrn_measured_fraction_theta_max 0.754
_diffrn_measurement_device_type 'Rigaku RAXIS IIc'
_diffrn_measurement_method
;
Data was collected to 0.82\%A and 85% completeness by taking
28 oscillation photos in the range of 0 - 162\%, \D\f = 6\%,
8 min. per frame.  Crystal to detector distance is 78.146mm,
background level -50.
;
_diffrn_radiation_monochromator graphite
_diffrn_radiation_source
;
Rigaku RU-200 rotating-anode generator powered at 50kV/90mA
;
_diffrn_radiation_type MoK\a
_diffrn_radiation_wavelength 0.71073
_diffrn_reflns_av_R_equivalents 0.0000
_diffrn_reflns_av_sigmaI/netI 0.0839
_diffrn_reflns_limit_h_max 14
_diffrn_reflns_limit_h_min -15
_diffrn_reflns_limit_k_max 0
_diffrn_reflns_limit_k_min -16
_diffrn_reflns_limit_l_max 23
_diffrn_reflns_limit_l_min -24
_diffrn_reflns_number 9163
_diffrn_reflns_theta_full 25.52
_diffrn_reflns_theta_max 25.52
_diffrn_reflns_theta_min 1.73
_exptl_absorpt_coefficient_mu 0.829
_exptl_absorpt_correction_T_max 1.144
_exptl_absorpt_correction_T_min 0.833
_exptl_absorpt_correction_type empirical
_exptl_absorpt_process_details 'ABSCOR (Higashi, 1995)'
_exptl_crystal_colour Yellow
_exptl_crystal_density_diffrn 1.353
_exptl_crystal_density_method 'not measured'
_exptl_crystal_description Prism
_exptl_crystal_F_000 1344
_exptl_crystal_size_max 0.40
_exptl_crystal_size_mid 0.16
_exptl_crystal_size_min 0.16
_refine_diff_density_max 0.794
_refine_diff_density_min -0.816
_refine_diff_density_rms 0.108
_refine_ls_extinction_coef 0.0056(5)
_refine_ls_extinction_expression Fc^*^=kFc[1+0.001xFc^2^\l^3^/sin(2\q)]^-1/4^
_refine_ls_extinction_method SHELXL
_refine_ls_goodness_of_fit_ref 1.051
_refine_ls_hydrogen_treatment mixed
_refine_ls_matrix_type full
_refine_ls_number_parameters 718
_refine_ls_number_reflns 9163
_refine_ls_number_restraints 1113
_refine_ls_restrained_S_all 1.019
_refine_ls_R_factor_all 0.0722
_refine_ls_R_factor_gt 0.0611
_refine_ls_shift/su_max 0.023
_refine_ls_shift/su_mean 0.003
_refine_ls_structure_factor_coef Fsqd
_refine_ls_weighting_details 'calc w=1/[\s^2^(Fo^2^)+(0.1019P)^2^+0.0000P] where P=(Fo^2^+2Fc^2^)/3'
_refine_ls_weighting_scheme calc
_refine_ls_wR_factor_gt 0.1642
_refine_ls_wR_factor_ref 0.1741
_reflns_number_gt 7937
_reflns_number_total 9163
_reflns_threshold_expression >2sigma(I)
_cod_data_source_file b001245i.txt
_cod_data_source_block XF138
_cod_depositor_comments
;
The following automatic conversions were performed:
'_atom_site_symetry_multiplicity' tag replaced with
'_atom_site_symmetry_multiplicity'.

Automatic conversion script
Id: cif_correct_tags 1440 2010-10-19 06:21:57Z saulius 

The following automatic conversions were performed:
'_symmetry_cell_setting' value 'Triclinic' changed to 'triclinic'
according to '/home/saulius/struct/CIF-dictionaries/cif_core.dic'
dictionary named 'cif_core.dic' version 2.4.1 from
2010-06-29.

'_exptl_absorpt_correction_type' value 'Empirical' changed to
'empirical' according to
'/home/saulius/struct/CIF-dictionaries/cif_core.dic' dictionary named
'cif_core.dic' version 2.4.1 from 2010-06-29.

Automatic conversion script
Id: cif_fix_enum 1527 2010-12-29 10:47:43Z saulius 
;
_cod_original_sg_symbol_H-M P-1
_cod_database_code 7009466

loop_
_symmetry_equiv_pos_as_xyz
'x, y, z'
'-x, -y, -z'

loop_
_atom_site_label
_atom_site_type_symbol
_atom_site_fract_x
_atom_site_fract_y
_atom_site_fract_z
_atom_site_U_iso_or_equiv
_atom_site_adp_type
_atom_site_occupancy
_atom_site_symmetry_multiplicity
_atom_site_calc_flag
_atom_site_refinement_flags
_atom_site_disorder_assembly
_atom_site_disorder_group
Pd1 Pd 0.09081(3) 0.96946(3) 0.30784(2) 0.05283(12) Uani 1 1 d . . .
Pd2 Pd 0.31728(3) 0.67448(3) 0.27680(2) 0.05316(12) Uani 1 1 d . . .
Cl1 Cl 0.27294(12) 0.90581(12) 0.31426(8) 0.0704(4) Uani 1 1 d . . .
Cl2 Cl 0.09246(14) 1.08000(12) 0.38072(9) 0.0810(5) Uani 1 1 d . . .
Cl3 Cl 0.44011(13) 0.66935(12) 0.34555(8) 0.0736(4) Uani 1 1 d . . .
Cl4 Cl 0.97999(15) 0.71912(14) 0.09410(9) 0.0855(5) Uani 1 1 d . . .
P1 P -0.08227(12) 1.02971(10) 0.30457(7) 0.0540(3) Uani 1 1 d . . .
P2 P 0.45905(12) 0.71912(11) 0.18100(8) 0.0591(4) Uani 1 1 d . . .
P3 P 0.19592(12) 0.59322(10) 0.36728(7) 0.0536(3) Uani 1 1 d . . .
N1 N 0.0883(3) 0.8773(3) 0.2360(2) 0.0515(10) Uani 1 1 d . . .
N2 N 0.2098(3) 0.6773(3) 0.2138(2) 0.0498(10) Uani 1 1 d . . .
C1 C -0.1573(4) 0.9244(4) 0.3121(2) 0.0539(13) Uani 1 1 d D . .
C2 C -0.1062(4) 0.8455(3) 0.2741(2) 0.0543(13) Uani 1 1 d D . .
C3 C -0.1683(4) 0.7670(4) 0.2749(3) 0.0653(15) Uani 1 1 d D . .
H3 H -0.1375 0.7163 0.2479 0.078 Uiso 1 1 calc R . .
C4 C -0.2734(5) 0.7649(4) 0.3153(3) 0.0728(17) Uani 1 1 d D . .
H4 H -0.3117 0.7110 0.3171 0.087 Uiso 1 1 calc R . .
C5 C -0.3228(5) 0.8412(4) 0.3529(3) 0.0729(17) Uani 1 1 d D . .
H5 H -0.3946 0.8393 0.3795 0.087 Uiso 1 1 calc R . .
C6 C -0.2658(5) 0.9210(4) 0.3514(3) 0.0669(16) Uani 1 1 d D . .
H6 H -0.3000 0.9729 0.3768 0.080 Uiso 1 1 calc R . .
C7 C -0.0853(4) 1.1015(4) 0.2207(3) 0.0597(14) Uani 1 1 d D . .
C8 C -0.0138(5) 1.1748(4) 0.1968(3) 0.0693(16) Uani 1 1 d D . .
H8 H 0.0355 1.1831 0.2226 0.083 Uiso 1 1 calc R . .
C9 C -0.0171(6) 1.2357(5) 0.1336(3) 0.086(2) Uani 1 1 d D . .
H9 H 0.0283 1.2866 0.1184 0.103 Uiso 1 1 calc R . .
C10 C -0.0855(6) 1.2221(5) 0.0937(3) 0.094(2) Uani 1 1 d D . .
H10 H -0.0859 1.2629 0.0515 0.113 Uiso 1 1 calc R . .
C11 C -0.1539(6) 1.1479(6) 0.1162(3) 0.099(2) Uani 1 1 d D . .
H11 H -0.2002 1.1378 0.0889 0.119 Uiso 1 1 calc R . .
C12 C -0.1537(5) 1.0879(5) 0.1798(3) 0.0764(18) Uani 1 1 d D . .
H12 H -0.2003 1.0379 0.1949 0.092 Uiso 1 1 calc R . .
C13 C -0.1664(4) 1.1058(4) 0.3678(3) 0.0592(14) Uani 1 1 d D . .
C14 C -0.1783(5) 1.0716(4) 0.4380(3) 0.0713(17) Uani 1 1 d D . .
H14 H -0.1390 1.0112 0.4523 0.086 Uiso 1 1 calc R . .
C15 C -0.2481(5) 1.1263(5) 0.4876(3) 0.0789(19) Uani 1 1 d D . .
H15 H -0.2564 1.1017 0.5346 0.095 Uiso 1 1 calc R . .
C16 C -0.3046(6) 1.2161(5) 0.4672(3) 0.087(2) Uani 1 1 d D . .
H16 H -0.3511 1.2530 0.5002 0.104 Uiso 1 1 calc R . .
C17 C -0.2923(6) 1.2513(5) 0.3980(4) 0.095(2) Uani 1 1 d D . .
H17 H -0.3299 1.3129 0.3843 0.114 Uiso 1 1 calc R . .
C18 C -0.2252(6) 1.1970(4) 0.3479(3) 0.0798(19) Uani 1 1 d D . .
H18 H -0.2192 1.2214 0.3010 0.096 Uiso 1 1 calc R . .
C19 C 0.4197(4) 0.7147(4) 0.1008(3) 0.0675(16) Uani 1 1 d D . .
C20 C 0.3087(4) 0.7402(4) 0.0952(2) 0.0561(13) Uani 1 1 d D . .
C21 C 0.2856(5) 0.7373(4) 0.0320(3) 0.0712(17) Uani 1 1 d D . .
H21 H 0.2133 0.7546 0.0268 0.085 Uiso 1 1 calc R . .
C22 C 0.3674(6) 0.7092(6) -0.0239(3) 0.095(2) Uani 1 1 d D . .
H22 H 0.3494 0.7084 -0.0660 0.113 Uiso 1 1 calc R . .
C23 C 0.4741(6) 0.6829(6) -0.0179(3) 0.101(2) Uani 1 1 d D . .
H23 H 0.5282 0.6632 -0.0556 0.121 Uiso 1 1 calc R . .
C24 C 0.5017(5) 0.6856(5) 0.0436(3) 0.084(2) Uani 1 1 d D . .
H24 H 0.5746 0.6681 0.0476 0.100 Uiso 1 1 calc R . .
C25 C 0.5104(5) 0.8401(4) 0.1660(3) 0.0661(16) Uani 1 1 d D . .
C26 C 0.5252(5) 0.8803(4) 0.2214(3) 0.0779(18) Uani 1 1 d D . .
H26 H 0.5110 0.8441 0.2658 0.093 Uiso 1 1 calc R . .
C27 C 0.5611(6) 0.9741(5) 0.2113(4) 0.095(2) Uani 1 1 d D . .
H27 H 0.5716 1.0004 0.2487 0.113 Uiso 1 1 calc R . .
C28 C 0.5812(6) 1.0280(5) 0.1456(4) 0.093(2) Uani 1 1 d D . .
H28 H 0.6039 1.0914 0.1392 0.112 Uiso 1 1 calc R . .
C29 C 0.5684(6) 0.9904(5) 0.0902(4) 0.093(2) Uani 1 1 d D . .
H29 H 0.5846 1.0266 0.0459 0.111 Uiso 1 1 calc R . .
C30 C 0.5305(6) 0.8964(5) 0.1002(3) 0.086(2) Uani 1 1 d D . .
H30 H 0.5188 0.8715 0.0627 0.104 Uiso 1 1 calc R . .
C31 C 0.5752(4) 0.6225(4) 0.1834(3) 0.0685(16) Uani 1 1 d D . .
C32 C 0.6832(5) 0.6417(5) 0.1696(3) 0.0784(19) Uani 1 1 d D . .
H32 H 0.6999 0.7075 0.1587 0.094 Uiso 1 1 calc R . .
C33 C 0.7678(6) 0.5629(5) 0.1719(4) 0.112(3) Uani 1 1 d D . .
H33 H 0.8409 0.5761 0.1618 0.134 Uiso 1 1 calc R . .
C34 C 0.7434(6) 0.4660(6) 0.1892(5) 0.124(3) Uani 1 1 d D . .
H34 H 0.7998 0.4138 0.1925 0.148 Uiso 1 1 calc R . .
C35 C 0.6382(7) 0.4456(6) 0.2013(5) 0.127(3) Uani 1 1 d D . .
H35 H 0.6231 0.3794 0.2099 0.153 Uiso 1 1 calc R . .
C36 C 0.5528(6) 0.5227(5) 0.2011(4) 0.099(3) Uani 1 1 d D . .
H36 H 0.4800 0.5082 0.2128 0.119 Uiso 1 1 calc R . .
C37 C 0.1403(4) 0.5030(3) 0.3338(3) 0.0569(14) Uani 1 1 d D . .
C38 C 0.1162(4) 0.5245(4) 0.2682(3) 0.0603(14) Uani 1 1 d D . .
C39 C 0.0554(5) 0.4607(4) 0.2480(3) 0.0795(19) Uani 1 1 d D . .
H39 H 0.0385 0.4753 0.2045 0.095 Uiso 1 1 calc R . .
C40 C 0.0206(6) 0.3763(5) 0.2926(3) 0.092(2) Uani 1 1 d D . .
H40 H -0.0203 0.3349 0.2793 0.111 Uiso 1 1 calc R . .
C41 C 0.0463(6) 0.3544(5) 0.3558(3) 0.089(2) Uani 1 1 d D . .
H41 H 0.0254 0.2963 0.3847 0.107 Uiso 1 1 calc R . .
C42 C 0.1037(5) 0.4177(4) 0.3782(3) 0.0727(18) Uani 1 1 d D . .
H42 H 0.1176 0.4031 0.4225 0.087 Uiso 1 1 calc R . .
C43 C 0.0758(4) 0.6697(4) 0.4081(2) 0.0547(13) Uani 1 1 d D . .
C44 C -0.0320(4) 0.6479(4) 0.4176(3) 0.0618(14) Uani 1 1 d D . .
H44 H -0.0451 0.5923 0.4011 0.074 Uiso 1 1 calc R . .
C45 C -0.1196(4) 0.7091(4) 0.4515(3) 0.0641(15) Uani 1 1 d D . .
H45 H -0.1914 0.6941 0.4580 0.077 Uiso 1 1 calc R . .
C46 C -0.1017(5) 0.7906(4) 0.4754(3) 0.0680(16) Uani 1 1 d D . .
H46 H -0.1612 0.8307 0.4986 0.082 Uiso 1 1 calc R . .
C47 C 0.0028(5) 0.8144(4) 0.4658(3) 0.0737(18) Uani 1 1 d D . .
H47 H 0.0137 0.8710 0.4821 0.088 Uiso 1 1 calc R . .
C48 C 0.0928(5) 0.7557(4) 0.4320(3) 0.0618(14) Uani 1 1 d D . .
H48 H 0.1638 0.7729 0.4252 0.074 Uiso 1 1 calc R . .
C49 C 0.2583(4) 0.5230(4) 0.4356(3) 0.0627(15) Uani 1 1 d D . .
C50 C 0.3463(5) 0.4494(5) 0.4181(3) 0.093(2) Uani 1 1 d D . .
H50 H 0.3665 0.4325 0.3733 0.112 Uiso 1 1 calc R . .
C51 C 0.4033(6) 0.4017(6) 0.4674(4) 0.123(3) Uani 1 1 d D . .
H51 H 0.4632 0.3539 0.4550 0.148 Uiso 1 1 calc R . .
C52 C 0.3742(6) 0.4228(6) 0.5333(4) 0.119(3) Uani 1 1 d D . .
H52 H 0.4130 0.3892 0.5661 0.143 Uiso 1 1 calc R . .
C53 C 0.2877(7) 0.4936(5) 0.5510(4) 0.112(3) Uani 1 1 d D . .
H53 H 0.2684 0.5090 0.5962 0.134 Uiso 1 1 calc R . .
C54 C 0.2272(6) 0.5435(4) 0.5033(3) 0.0776(18) Uani 1 1 d D . .
H54 H 0.1666 0.5901 0.5167 0.093 Uiso 1 1 calc R . .
C55 C 0.0050(4) 0.8395(4) 0.2304(3) 0.0538(13) Uani 1 1 d D . .
H55 H 0.0170 0.8032 0.1935 0.065 Uiso 1 1 calc R . .
C56 C 0.1953(4) 0.8621(4) 0.1808(3) 0.0545(13) Uani 1 1 d . . .
H56 H 0.2566 0.8631 0.2027 0.065 Uiso 1 1 calc R . .
C57 C 0.2122(4) 0.7605(4) 0.1539(2) 0.0520(13) Uani 1 1 d D . .
H57 H 0.1464 0.7585 0.1365 0.062 Uiso 1 1 calc R . .
C58 C 0.1441(5) 0.6140(4) 0.2162(3) 0.0555(13) Uani 1 1 d D . .
H58 H 0.1079 0.6255 0.1799 0.067 Uiso 1 1 calc R . .
C59 C 0.1975(4) 0.9518(4) 0.1238(3) 0.0563(14) Uani 1 1 d D . .
C60 C 0.1335(5) 0.9648(4) 0.0759(3) 0.0688(16) Uani 1 1 d D . .
H60 H 0.0880 0.9165 0.0772 0.083 Uiso 1 1 calc R . .
C61 C 0.1355(6) 1.0485(5) 0.0254(3) 0.083(2) Uani 1 1 d D . .
H61 H 0.0917 1.0557 -0.0067 0.100 Uiso 1 1 calc R . .
C62 C 0.2018(6) 1.1206(5) 0.0227(3) 0.089(2) Uani 1 1 d D . .
H62 H 0.2033 1.1767 -0.0112 0.107 Uiso 1 1 calc R . .
C63 C 0.2652(6) 1.1090(5) 0.0700(4) 0.093(2) Uani 1 1 d D . .
H63 H 0.3101 1.1580 0.0684 0.111 Uiso 1 1 calc R . .
C64 C 0.2644(5) 1.0245(4) 0.1216(3) 0.0682(16) Uani 1 1 d D . .
H64 H 0.3082 1.0176 0.1536 0.082 Uiso 1 1 calc R . .
O1 O 1.0556(11) 0.4971(7) 0.0695(7) 0.123(4) Uani 0.50 1 d PDU . .
H1 H 1.0397 0.5580 0.0621 0.184 Uiso 0.50 1 calc PR . .
C65 C 1.1579(17) 0.470(2) 0.0275(12) 0.216(11) Uani 0.50 1 d PDU . .
H65A H 1.1860 0.5283 -0.0012 0.324 Uiso 0.50 1 calc PR . .
H65B H 1.1502 0.4232 -0.0014 0.324 Uiso 0.50 1 calc PR . .
H65C H 1.2084 0.4387 0.0560 0.324 Uiso 0.50 1 calc PR . .
O2 O 0.396(2) 1.2111(17) 0.2878(11) 0.308(12) Uani 0.50 1 d PDU . .
H2 H 0.4118 1.2678 0.2860 0.463 Uiso 0.50 1 calc PR . .
C66 C 0.391(2) 1.159(2) 0.3558(12) 0.225(10) Uani 0.50 1 d PDU . .
H66A H 0.4640 1.1341 0.3614 0.337 Uiso 0.50 1 calc PR . .
H66B H 0.3479 1.1041 0.3629 0.337 Uiso 0.50 1 calc PR . .
H66C H 0.3563 1.2040 0.3891 0.337 Uiso 0.50 1 calc PR . .

loop_
_atom_site_aniso_label
_atom_site_aniso_U_11
_atom_site_aniso_U_22
_atom_site_aniso_U_33
_atom_site_aniso_U_23
_atom_site_aniso_U_13
_atom_site_aniso_U_12
Pd1 0.0515(2) 0.0578(2) 0.0482(2) -0.00868(17) -0.01086(18) -0.00293(18)
Pd2 0.0469(2) 0.0636(2) 0.0455(2) -0.00146(17) -0.01024(17) -0.00337(18)
Cl1 0.0548(8) 0.0908(10) 0.0674(9) -0.0181(7) -0.0193(7) 0.0023(7)
Cl2 0.0733(10) 0.0910(10) 0.0888(11) -0.0432(8) -0.0185(8) -0.0057(8)
Cl3 0.0641(9) 0.0921(10) 0.0666(9) 0.0067(7) -0.0271(7) -0.0157(8)
Cl4 0.0903(11) 0.1070(12) 0.0670(10) -0.0095(8) -0.0282(8) -0.0217(9)
P1 0.0517(8) 0.0567(7) 0.0506(8) -0.0074(6) -0.0103(6) 0.0002(6)
P2 0.0456(8) 0.0729(9) 0.0529(8) -0.0044(6) -0.0054(6) -0.0037(7)
P3 0.0512(8) 0.0610(8) 0.0438(7) -0.0006(5) -0.0089(6) -0.0031(6)
N1 0.044(2) 0.056(2) 0.052(2) -0.0034(18) -0.0128(18) 0.0002(19)
N2 0.042(2) 0.056(2) 0.048(2) -0.0037(17) -0.0087(18) 0.0007(18)
C1 0.051(3) 0.061(3) 0.045(3) -0.002(2) -0.009(2) -0.005(2)
C2 0.052(3) 0.059(3) 0.049(3) -0.002(2) -0.009(2) -0.006(2)
C3 0.061(4) 0.061(3) 0.077(4) -0.015(3) -0.019(3) -0.007(3)
C4 0.059(3) 0.078(4) 0.082(4) -0.001(3) -0.011(3) -0.028(3)
C5 0.047(3) 0.100(4) 0.066(4) -0.005(3) -0.001(3) -0.017(3)
C6 0.066(4) 0.077(4) 0.056(3) -0.014(3) -0.012(3) -0.002(3)
C7 0.059(3) 0.065(3) 0.048(3) -0.004(2) -0.007(3) 0.001(3)
C8 0.075(4) 0.068(3) 0.058(3) -0.005(3) -0.008(3) -0.006(3)
C9 0.093(5) 0.073(4) 0.076(4) 0.010(3) -0.002(4) -0.014(4)
C10 0.108(6) 0.104(5) 0.056(4) 0.010(3) -0.017(4) 0.003(4)
C11 0.095(5) 0.125(6) 0.079(5) 0.023(4) -0.040(4) -0.025(5)
C12 0.066(4) 0.095(4) 0.065(4) 0.011(3) -0.020(3) -0.016(3)
C13 0.055(3) 0.062(3) 0.061(3) -0.014(2) -0.012(3) -0.004(3)
C14 0.076(4) 0.077(4) 0.062(4) -0.014(3) -0.014(3) -0.010(3)
C15 0.073(4) 0.101(5) 0.062(4) -0.031(3) -0.001(3) -0.010(4)
C16 0.075(5) 0.099(5) 0.086(5) -0.046(4) -0.003(4) 0.001(4)
C17 0.093(5) 0.082(4) 0.099(5) -0.032(4) -0.013(4) 0.027(4)
C18 0.083(5) 0.071(4) 0.076(4) -0.012(3) -0.015(3) 0.013(3)
C19 0.066(4) 0.073(4) 0.058(3) -0.014(3) -0.004(3) -0.003(3)
C20 0.055(3) 0.062(3) 0.045(3) -0.002(2) -0.008(2) 0.000(2)
C21 0.065(4) 0.095(4) 0.048(3) -0.006(3) -0.013(3) 0.002(3)
C22 0.090(5) 0.142(6) 0.050(4) -0.037(4) -0.013(3) 0.009(5)
C23 0.083(5) 0.143(6) 0.063(4) -0.033(4) 0.003(4) 0.012(5)
C24 0.060(4) 0.121(5) 0.061(4) -0.022(4) -0.006(3) 0.014(4)
C25 0.049(3) 0.080(4) 0.065(4) -0.003(3) -0.014(3) -0.003(3)
C26 0.070(4) 0.089(4) 0.074(4) 0.000(3) -0.019(3) -0.016(3)
C27 0.102(5) 0.097(5) 0.091(5) -0.003(4) -0.024(4) -0.041(4)
C28 0.072(4) 0.073(4) 0.124(6) 0.009(4) -0.012(4) -0.021(3)
C29 0.089(5) 0.103(5) 0.074(5) 0.011(4) -0.009(4) -0.017(4)
C30 0.090(5) 0.101(5) 0.063(4) 0.007(3) -0.011(3) -0.026(4)
C31 0.051(3) 0.084(4) 0.067(4) -0.016(3) -0.005(3) -0.005(3)
C32 0.054(4) 0.084(4) 0.094(5) -0.018(3) -0.013(3) 0.004(3)
C33 0.057(4) 0.118(6) 0.158(8) -0.026(5) -0.031(5) 0.014(4)
C34 0.081(6) 0.089(5) 0.191(10) -0.026(6) -0.033(6) 0.027(4)
C35 0.111(7) 0.079(5) 0.189(10) -0.016(5) -0.045(7) 0.014(5)
C36 0.069(5) 0.084(5) 0.141(7) -0.004(4) -0.029(4) 0.000(4)
C37 0.062(3) 0.049(3) 0.056(3) -0.003(2) -0.013(3) -0.002(2)
C38 0.065(3) 0.056(3) 0.064(3) -0.009(2) -0.021(3) -0.007(3)
C39 0.099(5) 0.076(4) 0.071(4) -0.006(3) -0.029(4) -0.024(4)
C40 0.128(6) 0.071(4) 0.086(5) -0.004(3) -0.025(4) -0.043(4)
C41 0.120(6) 0.059(4) 0.083(5) -0.003(3) -0.014(4) -0.021(4)
C42 0.097(5) 0.060(3) 0.055(3) -0.005(3) -0.011(3) -0.005(3)
C43 0.056(3) 0.059(3) 0.045(3) -0.002(2) -0.012(2) -0.001(2)
C44 0.066(4) 0.063(3) 0.057(3) -0.003(2) -0.016(3) -0.012(3)
C45 0.047(3) 0.073(4) 0.068(4) -0.006(3) -0.009(3) -0.004(3)
C46 0.067(4) 0.070(4) 0.058(3) -0.004(3) -0.006(3) 0.001(3)
C47 0.095(5) 0.061(3) 0.061(4) -0.013(3) -0.010(3) -0.007(3)
C48 0.059(3) 0.070(3) 0.059(3) -0.010(3) -0.014(3) -0.014(3)
C49 0.057(3) 0.064(3) 0.060(3) 0.007(2) -0.011(3) -0.006(3)
C50 0.067(4) 0.108(5) 0.085(5) 0.019(4) -0.011(4) 0.004(4)
C51 0.069(5) 0.131(6) 0.138(7) 0.061(6) -0.031(5) 0.004(4)
C52 0.103(6) 0.127(6) 0.132(7) 0.066(5) -0.073(5) -0.045(5)
C53 0.166(7) 0.104(5) 0.087(5) 0.028(4) -0.076(5) -0.053(5)
C54 0.107(5) 0.067(4) 0.067(4) 0.006(3) -0.037(3) -0.023(3)
C55 0.050(3) 0.057(3) 0.053(3) -0.008(2) -0.008(2) -0.005(2)
C56 0.046(3) 0.071(3) 0.042(3) -0.007(2) -0.003(2) -0.005(2)
C57 0.056(3) 0.059(3) 0.040(3) -0.004(2) -0.012(2) -0.007(2)
C58 0.059(3) 0.059(3) 0.047(3) -0.006(2) -0.014(2) -0.004(3)
C59 0.049(3) 0.059(3) 0.053(3) -0.005(2) -0.003(2) 0.000(2)
C60 0.067(4) 0.073(4) 0.062(4) -0.002(3) -0.013(3) -0.005(3)
C61 0.087(5) 0.088(4) 0.060(4) 0.004(3) -0.009(3) 0.006(4)
C62 0.085(5) 0.085(4) 0.074(4) 0.026(3) -0.005(4) -0.003(4)
C63 0.093(5) 0.073(4) 0.096(5) 0.008(4) 0.002(4) -0.020(4)
C64 0.059(4) 0.066(3) 0.070(4) -0.003(3) -0.003(3) -0.007(3)
O1 0.142(9) 0.079(6) 0.135(10) -0.017(6) -0.017(7) 0.003(7)
C65 0.191(17) 0.30(3) 0.140(18) -0.054(17) 0.072(14) -0.117(17)
O2 0.30(2) 0.222(17) 0.302(16) -0.120(14) 0.174(18) -0.035(17)
C66 0.128(19) 0.33(3) 0.268(19) -0.210(16) -0.023(19) -0.03(2)

loop_
_atom_type_symbol
_atom_type_description
_atom_type_scat_dispersion_real
_atom_type_scat_dispersion_imag
_atom_type_scat_source
C C 0.0033 0.0016 'International Tables Vol C Tables 4.2.6.8 and 6.1.1.4'
H H 0.0000 0.0000 'International Tables Vol C Tables 4.2.6.8 and 6.1.1.4'
N N 0.0061 0.0033 'International Tables Vol C Tables 4.2.6.8 and 6.1.1.4'
O O 0.0106 0.0060 'International Tables Vol C Tables 4.2.6.8 and 6.1.1.4'
P P 0.1023 0.0942 'International Tables Vol C Tables 4.2.6.8 and 6.1.1.4'
Cl Cl 0.1484 0.1585 'International Tables Vol C Tables 4.2.6.8 and 6.1.1.4'
Pd Pd -0.9988 1.0072 'International Tables Vol C Tables 4.2.6.8 and 6.1.1.4'

loop_
_geom_angle_atom_site_label_1
_geom_angle_atom_site_label_2
_geom_angle_atom_site_label_3
_geom_angle
_geom_angle_site_symmetry_1
_geom_angle_site_symmetry_3
_geom_angle_publ_flag
N1 Pd1 P1 88.29(12) . . ?
N1 Pd1 Cl2 175.96(12) . . ?
P1 Pd1 Cl2 90.09(6) . . ?
N1 Pd1 Cl1 92.81(12) . . ?
P1 Pd1 Cl1 178.59(5) . . ?
Cl2 Pd1 Cl1 88.87(6) . . ?
N2 Pd2 Cl3 178.75(12) . . ?
N2 Pd2 P3 89.10(11) . . ?
Cl3 Pd2 P3 91.52(5) . . ?
N2 Pd2 P2 91.61(11) . . ?
Cl3 Pd2 P2 87.55(6) . . ?
P3 Pd2 P2 166.68(5) . . ?
C7 P1 C1 106.5(2) . . ?
C7 P1 C13 106.2(2) . . ?
C1 P1 C13 105.0(2) . . ?
C7 P1 Pd1 109.27(18) . . ?
C1 P1 Pd1 107.51(17) . . ?
C13 P1 Pd1 121.48(19) . . ?
C19 P2 C31 105.1(3) . . ?
C19 P2 C25 103.1(3) . . ?
C31 P2 C25 108.0(3) . . ?
C19 P2 Pd2 110.53(18) . . ?
C31 P2 Pd2 107.16(18) . . ?
C25 P2 Pd2 121.72(19) . . ?
C43 P3 C37 104.1(2) . . ?
C43 P3 C49 107.0(2) . . ?
C37 P3 C49 105.8(2) . . ?
C43 P3 Pd2 116.26(16) . . ?
C37 P3 Pd2 108.37(16) . . ?
C49 P3 Pd2 114.35(18) . . ?
C55 N1 C56 117.6(4) . . ?
C55 N1 Pd1 126.5(4) . . ?
C56 N1 Pd1 115.6(3) . . ?
C58 N2 C57 114.1(4) . . ?
C58 N2 Pd2 128.5(3) . . ?
C57 N2 Pd2 117.3(3) . . ?
C6 C1 C2 119.2(5) . . ?
C6 C1 P1 122.4(4) . . ?
C2 C1 P1 118.3(4) . . ?
C1 C2 C3 118.5(4) . . ?
C1 C2 C55 125.3(5) . . ?
C3 C2 C55 116.1(5) . . ?
C4 C3 C2 120.7(5) . . ?
C3 C4 C5 120.8(5) . . ?
C4 C5 C6 120.1(5) . . ?
C5 C6 C1 120.6(5) . . ?
C12 C7 C8 119.1(5) . . ?
C12 C7 P1 123.9(4) . . ?
C8 C7 P1 117.1(4) . . ?
C7 C8 C9 119.1(6) . . ?
C10 C9 C8 121.3(6) . . ?
C9 C10 C11 119.7(6) . . ?
C10 C11 C12 119.9(6) . . ?
C7 C12 C11 120.9(6) . . ?
C14 C13 C18 118.4(5) . . ?
C14 C13 P1 120.0(4) . . ?
C18 C13 P1 121.6(4) . . ?
C13 C14 C15 120.9(6) . . ?
C16 C15 C14 120.1(6) . . ?
C17 C16 C15 119.5(6) . . ?
C16 C17 C18 121.3(6) . . ?
C17 C18 C13 119.9(6) . . ?
C24 C19 C20 120.2(5) . . ?
C24 C19 P2 118.9(5) . . ?
C20 C19 P2 120.8(4) . . ?
C21 C20 C19 117.4(5) . . ?
C21 C20 C57 116.9(5) . . ?
C19 C20 C57 125.4(5) . . ?
C20 C21 C22 121.6(6) . . ?
C23 C22 C21 120.7(6) . . ?
C22 C23 C24 120.0(6) . . ?
C23 C24 C19 120.0(6) . . ?
C26 C25 C30 118.6(6) . . ?
C26 C25 P2 119.7(4) . . ?
C30 C25 P2 121.6(5) . . ?
C25 C26 C27 120.6(6) . . ?
C28 C27 C26 119.7(6) . . ?
C29 C28 C27 121.2(6) . . ?
C28 C29 C30 119.4(6) . . ?
C25 C30 C29 120.5(6) . . ?
C32 C31 C36 118.5(6) . . ?
C32 C31 P2 123.9(5) . . ?
C36 C31 P2 117.7(4) . . ?
C31 C32 C33 120.2(6) . . ?
C34 C33 C32 120.1(7) . . ?
C35 C34 C33 120.5(7) . . ?
C34 C35 C36 120.3(7) . . ?
C35 C36 C31 120.3(7) . . ?
C38 C37 C42 119.0(5) . . ?
C38 C37 P3 120.7(3) . . ?
C42 C37 P3 119.4(4) . . ?
C37 C38 C39 119.6(5) . . ?
C37 C38 C58 125.9(5) . . ?
C39 C38 C58 114.4(5) . . ?
C40 C39 C38 120.4(6) . . ?
C41 C40 C39 119.8(6) . . ?
C40 C41 C42 121.2(5) . . ?
C41 C42 C37 119.9(5) . . ?
C44 C43 C48 118.7(5) . . ?
C44 C43 P3 123.7(4) . . ?
C48 C43 P3 117.5(4) . . ?
C45 C44 C43 119.9(5) . . ?
C46 C45 C44 120.6(5) . . ?
C45 C46 C47 120.6(5) . . ?
C46 C47 C48 120.9(5) . . ?
C47 C48 C43 119.2(5) . . ?
C54 C49 C50 118.9(5) . . ?
C54 C49 P3 122.8(4) . . ?
C50 C49 P3 118.2(4) . . ?
C51 C50 C49 119.7(7) . . ?
C52 C51 C50 121.5(7) . . ?
C51 C52 C53 119.2(7) . . ?
C52 C53 C54 121.5(7) . . ?
C49 C54 C53 119.2(6) . . ?
N1 C55 C2 128.7(5) . . ?
C59 C56 N1 108.1(4) . . ?
C59 C56 C57 113.8(4) . . ?
N1 C56 C57 113.0(4) . . ?
C20 C57 N2 111.0(4) . . ?
C20 C57 C56 118.3(4) . . ?
N2 C57 C56 109.6(4) . . ?
N2 C58 C38 130.0(5) . . ?
C60 C59 C64 118.8(5) . . ?
C60 C59 C56 122.5(5) . . ?
C64 C59 C56 118.6(5) . . ?
C59 C60 C61 121.2(5) . . ?
C62 C61 C60 120.2(6) . . ?
C63 C62 C61 119.2(5) . . ?
C62 C63 C64 121.4(6) . . ?
C59 C64 C63 119.1(6) . . ?

loop_
_geom_bond_atom_site_label_1
_geom_bond_atom_site_label_2
_geom_bond_distance
_geom_bond_site_symmetry_2
_geom_bond_publ_flag
Pd1 N1 2.079(4) . ?
Pd1 P1 2.2160(15) . ?
Pd1 Cl2 2.2797(16) . ?
Pd1 Cl1 2.3458(16) . ?
Pd2 N2 2.059(4) . ?
Pd2 Cl3 2.2976(16) . ?
Pd2 P3 2.3044(13) . ?
Pd2 P2 2.3404(14) . ?
P1 C7 1.800(5) . ?
P1 C1 1.803(5) . ?
P1 C13 1.805(5) . ?
P2 C19 1.810(6) . ?
P2 C31 1.812(6) . ?
P2 C25 1.814(6) . ?
P3 C43 1.798(5) . ?
P3 C37 1.800(5) . ?
P3 C49 1.805(5) . ?
N1 C55 1.272(6) . ?
N1 C56 1.528(6) . ?
N2 C58 1.271(6) . ?
N2 C57 1.500(6) . ?
C1 C6 1.400(6) . ?
C1 C2 1.407(6) . ?
C2 C3 1.416(6) . ?
C2 C55 1.454(7) . ?
C3 C4 1.369(7) . ?
C4 C5 1.370(7) . ?
C5 C6 1.386(7) . ?
C7 C12 1.379(7) . ?
C7 C8 1.392(7) . ?
C8 C9 1.397(7) . ?
C9 C10 1.363(8) . ?
C10 C11 1.374(8) . ?
C11 C12 1.392(7) . ?
C13 C14 1.383(7) . ?
C13 C18 1.392(7) . ?
C14 C15 1.391(7) . ?
C15 C16 1.368(8) . ?
C16 C17 1.366(8) . ?
C17 C18 1.383(8) . ?
C19 C24 1.408(7) . ?
C19 C20 1.412(7) . ?
C20 C21 1.376(7) . ?
C20 C57 1.496(7) . ?
C21 C22 1.385(7) . ?
C22 C23 1.364(8) . ?
C23 C24 1.368(8) . ?
C25 C26 1.384(7) . ?
C25 C30 1.392(7) . ?
C26 C27 1.388(7) . ?
C27 C28 1.378(8) . ?
C28 C29 1.354(8) . ?
C29 C30 1.401(8) . ?
C31 C32 1.374(7) . ?
C31 C36 1.401(7) . ?
C32 C33 1.392(8) . ?
C33 C34 1.369(8) . ?
C34 C35 1.348(9) . ?
C35 C36 1.381(8) . ?
C37 C38 1.395(7) . ?
C37 C42 1.401(6) . ?
C38 C39 1.411(7) . ?
C38 C58 1.486(7) . ?
C39 C40 1.387(7) . ?
C40 C41 1.357(8) . ?
C41 C42 1.399(8) . ?
C43 C44 1.392(6) . ?
C43 C48 1.406(7) . ?
C44 C45 1.383(7) . ?
C45 C46 1.353(7) . ?
C46 C47 1.362(7) . ?
C47 C48 1.380(7) . ?
C49 C54 1.381(7) . ?
C49 C50 1.392(7) . ?
C50 C51 1.378(8) . ?
C51 C52 1.349(9) . ?
C52 C53 1.358(9) . ?
C53 C54 1.390(8) . ?
C56 C59 1.522(7) . ?
C56 C57 1.538(7) . ?
C59 C60 1.373(7) . ?
C59 C64 1.384(7) . ?
C60 C61 1.388(7) . ?
C61 C62 1.370(8) . ?
C62 C63 1.359(8) . ?
C63 C64 1.408(7) . ?
O1 C65 1.389(16) . ?
O2 C66 1.414(18) . ?
